data_4069393
loop_
_publ_author_name
'Korobkov, Ilia'
'Gambarotta, Sandro'

_publ_section_title
;
 Aluminate Samarium(II) and Samarium(III) Aryloxides. Isolation of a
 Single-Component Ethylene Polymerization Catalyst
;
_journal_issue 14
_journal_name_full Organometallics
_journal_page_first 4009
_journal_paper_doi 10.1021/om900172n
_journal_volume 28
_journal_year 2009
_chemical_formula_sum 'C54 H84 Al2 O4 Sm2'
_chemical_formula_weight 1151.87
_chemical_name_systematic
; 
 ? 
;
_space_group_IT_number 2
_symmetry_cell_setting triclinic
_symmetry_space_group_name_Hall '-P 1'
_symmetry_space_group_name_H-M 'P -1'
_atom_sites_solution_hydrogens geom
_atom_sites_solution_primary direct
_atom_sites_solution_secondary difmap
_audit_creation_method SHELXL-97
_cell_angle_alpha 83.106(3)
_cell_angle_beta 74.914(3)
_cell_angle_gamma 66.868(3)
_cell_formula_units_Z 1
_cell_length_a 10.716(3)
_cell_length_b 10.928(3)
_cell_length_c 13.541(3)
_cell_measurement_reflns_used 993
_cell_measurement_temperature 203(2)
_cell_measurement_theta_max 24.74
_cell_measurement_theta_min 2.32
_cell_volume 1407.7(6)
_computing_cell_refinement 'SMART, Bruker (2000)'
_computing_data_collection 'SMART, Bruker (2000)'
_computing_data_reduction 'XPREP, Bruker (2000)'
_computing_molecular_graphics 'SHELXTL, Bruker (2000)'
_computing_publication_material 'SHELXTL, Bruker (2000)'
_computing_structure_refinement 'SHELXL-97 (Sheldrick, 1997)'
_computing_structure_solution 'SHELXS-97 (Sheldrick, 1990)'
_diffrn_ambient_temperature 203(2)
_diffrn_measured_fraction_theta_full 0.982
_diffrn_measured_fraction_theta_max 0.982
_diffrn_measurement_device_type 'CCD area detector'
_diffrn_measurement_method 'phi and omega scans'
_diffrn_radiation_monochromator graphite
_diffrn_radiation_source 'fine-focus sealed tube'
_diffrn_radiation_type MoK\a
_diffrn_radiation_wavelength 0.71073
_diffrn_reflns_av_R_equivalents 0.0204
_diffrn_reflns_av_sigmaI/netI 0.0218
_diffrn_reflns_limit_h_max 12
_diffrn_reflns_limit_h_min -12
_diffrn_reflns_limit_k_max 12
_diffrn_reflns_limit_k_min -12
_diffrn_reflns_limit_l_max 15
_diffrn_reflns_limit_l_min -15
_diffrn_reflns_number 14107
_diffrn_reflns_theta_full 24.77
_diffrn_reflns_theta_max 24.77
_diffrn_reflns_theta_min 2.03
_diffrn_standards_decay_% <1
_exptl_absorpt_coefficient_mu 2.135
_exptl_absorpt_correction_T_max 0.6747
_exptl_absorpt_correction_T_min 0.6173
_exptl_absorpt_correction_type multi-scan
_exptl_absorpt_process_details 'SADABS, Bruker (2000)'
_exptl_crystal_colour pl_yellow
_exptl_crystal_density_diffrn 1.359
_exptl_crystal_density_meas ?
_exptl_crystal_density_method 'not measured'
_exptl_crystal_description block
_exptl_crystal_F_000 590
_exptl_crystal_size_max 0.25
_exptl_crystal_size_mid 0.25
_exptl_crystal_size_min 0.20
_refine_diff_density_max 0.633
_refine_diff_density_min -0.353
_refine_diff_density_rms 0.080
_refine_ls_extinction_method none
_refine_ls_goodness_of_fit_ref 1.031
_refine_ls_hydrogen_treatment constr
_refine_ls_matrix_type full
_refine_ls_number_parameters 280
_refine_ls_number_reflns 4744
_refine_ls_number_restraints 0
_refine_ls_restrained_S_all 1.031
_refine_ls_R_factor_all 0.0278
_refine_ls_R_factor_gt 0.0248
_refine_ls_shift/su_max 0.001
_refine_ls_shift/su_mean 0.001
_refine_ls_structure_factor_coef Fsqd
_refine_ls_weighting_details 'calc w=1/[\s^2^(Fo^2^)+(0.0437P)^2^+1.2080P] where P=(Fo^2^+2Fc^2^)/3'
_refine_ls_weighting_scheme calc
_refine_ls_wR_factor_gt 0.0671
_refine_ls_wR_factor_ref 0.0692
_reflns_number_gt 4422
_reflns_number_total 4744
_reflns_threshold_expression >2sigma(I)
_cod_data_source_file om900172n_si_001.cif
_cod_data_source_block complex6
_cod_depositor_comments
;
The following automatic conversions were performed:

'_symmetry_cell_setting' value 'Triclinic' changed to 'triclinic'
according to /home/saulius/struct/CIF-dictionaries/cif_core.dic
dictionary named 'cif_core.dic' version 2.4.2 from 2011-04-26.

Automatic conversion script
Id: cif_fix_values 1715 2011-07-08 13:25:40Z adriana 

The following automatic conversions were performed:

'_exptl_crystal_density_meas' value 'n/a' was changed to '?' - the
value is perceived as not measured.

Automatic conversion script
Id: cif_fix_values 3008 2015-01-20 13:52:24Z robertas 
;
_cod_original_cell_volume 1407.8(6)
_cod_original_sg_symbol_H-M P-1
_cod_database_code 4069393

loop_
_symmetry_equiv_pos_as_xyz
'x, y, z'
'-x, -y, -z'

loop_
_atom_site_label
_atom_site_type_symbol
_atom_site_fract_x
_atom_site_fract_y
_atom_site_fract_z
_atom_site_U_iso_or_equiv
_atom_site_adp_type
_atom_site_occupancy
_atom_site_symmetry_multiplicity
_atom_site_calc_flag
_atom_site_refinement_flags
O1 O 0.4912(2) 0.5988(2) 0.05459(16) 0.0332(5) Uani 1 1 d .
O2 O 0.3654(2) 0.3331(2) 0.20291(18) 0.0393(5) Uani 1 1 d .
C1 C 0.4557(3) 0.6428(3) 0.1537(2) 0.0301(7) Uani 1 1 d .
C2 C 0.5431(4) 0.6873(3) 0.1900(3) 0.0337(7) Uani 1 1 d .
C3 C 0.5091(4) 0.7101(3) 0.2940(3) 0.0399(8) Uani 1 1 d .
H3A H 0.5653 0.7402 0.3197 0.048 Uiso 1 1 calc R
C4 C 0.3967(4) 0.6910(4) 0.3619(3) 0.0429(8) Uani 1 1 d .
C5 C 0.3074(4) 0.6558(4) 0.3240(3) 0.0413(8) Uani 1 1 d .
H5A H 0.2276 0.6478 0.3689 0.050 Uiso 1 1 calc R
C6 C 0.3345(4) 0.6318(3) 0.2194(3) 0.0340(7) Uani 1 1 d .
C7 C 0.2257(4) 0.6049(4) 0.1810(3) 0.0374(7) Uani 1 1 d .
H7A H 0.1533 0.6904 0.1691 0.045 Uiso 1 1 calc R
H7B H 0.2709 0.5607 0.1150 0.045 Uiso 1 1 calc R
C8 C 0.1565(4) 0.5206(3) 0.2517(3) 0.0363(7) Uani 1 1 d .
C9 C 0.0209(4) 0.5780(4) 0.3097(3) 0.0415(8) Uani 1 1 d .
H9A H -0.0278 0.6704 0.3050 0.050 Uiso 1 1 calc R
C10 C -0.0437(4) 0.5006(4) 0.3745(3) 0.0449(9) Uani 1 1 d .
C11 C 0.0330(4) 0.3643(4) 0.3803(3) 0.0455(9) Uani 1 1 d .
H11A H -0.0107 0.3116 0.4237 0.055 Uiso 1 1 calc R
C12 C 0.1698(4) 0.3013(4) 0.3263(3) 0.0430(8) Uani 1 1 d .
C13 C 0.2318(4) 0.3831(4) 0.2610(3) 0.0386(8) Uani 1 1 d .
C14 C 0.6687(4) 0.7123(4) 0.1179(3) 0.0401(8) Uani 1 1 d .
C15 C 0.6192(4) 0.8138(4) 0.0346(3) 0.0496(9) Uani 1 1 d .
H15A H 0.5756 0.7799 -0.0042 0.074 Uiso 1 1 calc R
H15B H 0.6984 0.8290 -0.0108 0.074 Uiso 1 1 calc R
H15C H 0.5521 0.8968 0.0658 0.074 Uiso 1 1 calc R
C16 C 0.7363(5) 0.7727(5) 0.1758(3) 0.0620(12) Uani 1 1 d .
H16A H 0.8150 0.7872 0.1289 0.093 Uiso 1 1 calc R
H16B H 0.7683 0.7121 0.2305 0.093 Uiso 1 1 calc R
H16C H 0.6682 0.8569 0.2045 0.093 Uiso 1 1 calc R
C17 C 0.7823(4) 0.5833(4) 0.0703(4) 0.0631(12) Uani 1 1 d .
H17A H 0.7434 0.5426 0.0328 0.095 Uiso 1 1 calc R
H17B H 0.8173 0.5225 0.1240 0.095 Uiso 1 1 calc R
H17C H 0.8581 0.6031 0.0241 0.095 Uiso 1 1 calc R
C18 C 0.3693(6) 0.7113(5) 0.4764(3) 0.0604(11) Uani 1 1 d .
H18A H 0.2869 0.6936 0.5120 0.091 Uiso 1 1 calc R
H18B H 0.3547 0.8023 0.4878 0.091 Uiso 1 1 calc R
H18C H 0.4490 0.6508 0.5019 0.091 Uiso 1 1 calc R
C19 C -0.1911(4) 0.5626(5) 0.4371(3) 0.0576(11) Uani 1 1 d .
H19A H -0.2188 0.4940 0.4774 0.086 Uiso 1 1 calc R
H19B H -0.2533 0.6063 0.3918 0.086 Uiso 1 1 calc R
H19C H -0.1960 0.6276 0.4824 0.086 Uiso 1 1 calc R
C20 C 0.2485(5) 0.1502(4) 0.3382(3) 0.0552(10) Uani 1 1 d .
C21 C 0.3793(5) 0.1218(5) 0.3764(4) 0.0687(13) Uani 1 1 d .
H21A H 0.4387 0.1616 0.3293 0.103 Uiso 1 1 calc R
H21B H 0.4295 0.0264 0.3806 0.103 Uiso 1 1 calc R
H21C H 0.3530 0.1594 0.4436 0.103 Uiso 1 1 calc R
C22 C 0.2881(6) 0.0829(4) 0.2352(4) 0.0679(13) Uani 1 1 d .
H22A H 0.3460 0.1208 0.1845 0.102 Uiso 1 1 calc R
H22B H 0.2041 0.0971 0.2133 0.102 Uiso 1 1 calc R
H22C H 0.3393 -0.0119 0.2428 0.102 Uiso 1 1 calc R
C23 C 0.1581(6) 0.0848(5) 0.4150(4) 0.0822(17) Uani 1 1 d .
H23A H 0.0740 0.1010 0.3926 0.123 Uiso 1 1 calc R
H23B H 0.1332 0.1226 0.4820 0.123 Uiso 1 1 calc R
H23C H 0.2103 -0.0103 0.4189 0.123 Uiso 1 1 calc R
Sm1 Sm 0.534437(16) 0.374710(15) 0.110353(11) 0.03090(7) Uani 1 1 d .
Al1 Al 0.81354(12) 0.16668(11) 0.15973(10) 0.0475(3) Uani 1 1 d .
C24 C 0.7110(5) 0.1331(4) 0.0620(3) 0.0531(10) Uani 1 1 d .
H24A H 0.6862 0.2089 0.0156 0.080 Uiso 1 1 calc R
H24B H 0.6271 0.1209 0.1016 0.080 Uiso 1 1 calc R
H24C H 0.7718 0.0538 0.0230 0.080 Uiso 1 1 calc R
C25 C 0.6787(4) 0.3257(4) 0.2508(3) 0.0479(9) Uani 1 1 d .
H25A H 0.6509 0.4053 0.2084 0.072 Uiso 1 1 calc R
H25B H 0.7250 0.3387 0.2991 0.072 Uiso 1 1 calc R
H25C H 0.5968 0.3080 0.2878 0.072 Uiso 1 1 calc R
C26 C 0.8630(7) 0.0112(5) 0.2531(5) 0.0883(19) Uani 1 1 d .
H26A H 0.9634 -0.0274 0.2450 0.132 Uiso 1 1 calc R
H26B H 0.8316 -0.0545 0.2371 0.132 Uiso 1 1 calc R
H26C H 0.8182 0.0391 0.3232 0.132 Uiso 1 1 calc R
C27 C 0.9684(5) 0.2142(6) 0.0720(5) 0.0889(18) Uani 1 1 d .
H27A H 1.0565 0.1519 0.0852 0.133 Uiso 1 1 calc R
H27B H 0.9552 0.3036 0.0872 0.133 Uiso 1 1 calc R
H27C H 0.9692 0.2104 0.0006 0.133 Uiso 1 1 calc R

loop_
_atom_site_aniso_label
_atom_site_aniso_U_11
_atom_site_aniso_U_22
_atom_site_aniso_U_33
_atom_site_aniso_U_23
_atom_site_aniso_U_13
_atom_site_aniso_U_12
O1 0.0394(13) 0.0331(12) 0.0272(11) -0.0027(9) -0.0043(9) -0.0154(10)
O2 0.0352(13) 0.0392(13) 0.0358(13) -0.0002(10) 0.0007(10) -0.0117(11)
C1 0.0364(17) 0.0231(15) 0.0265(15) -0.0003(12) -0.0075(13) -0.0066(13)
C2 0.0389(18) 0.0263(16) 0.0339(17) 0.0005(13) -0.0096(14) -0.0098(14)
C3 0.050(2) 0.0328(18) 0.0376(19) -0.0009(14) -0.0149(16) -0.0140(16)
C4 0.059(2) 0.0392(19) 0.0295(18) -0.0023(14) -0.0090(16) -0.0176(18)
C5 0.046(2) 0.042(2) 0.0301(17) -0.0022(14) -0.0035(15) -0.0135(17)
C6 0.0386(18) 0.0290(16) 0.0313(17) 0.0033(13) -0.0056(14) -0.0124(14)
C7 0.0346(18) 0.0415(19) 0.0324(17) 0.0022(14) -0.0073(14) -0.0118(15)
C8 0.0335(18) 0.0387(19) 0.0335(17) 0.0017(14) -0.0070(14) -0.0115(15)
C9 0.0342(18) 0.044(2) 0.0402(19) 0.0069(16) -0.0112(15) -0.0090(16)
C10 0.0334(19) 0.055(2) 0.0392(19) 0.0028(17) -0.0060(15) -0.0124(17)
C11 0.041(2) 0.052(2) 0.043(2) 0.0126(17) -0.0062(16) -0.0218(18)
C12 0.044(2) 0.043(2) 0.0381(19) 0.0053(15) -0.0069(16) -0.0153(17)
C13 0.0364(19) 0.043(2) 0.0336(18) 0.0020(15) -0.0058(15) -0.0143(16)
C14 0.0409(19) 0.043(2) 0.042(2) 0.0008(15) -0.0104(16) -0.0208(16)
C15 0.057(2) 0.055(2) 0.046(2) 0.0093(18) -0.0155(18) -0.032(2)
C16 0.073(3) 0.091(3) 0.048(2) 0.009(2) -0.021(2) -0.057(3)
C17 0.041(2) 0.050(2) 0.088(3) -0.006(2) 0.001(2) -0.016(2)
C18 0.087(3) 0.065(3) 0.032(2) -0.0020(18) -0.012(2) -0.032(3)
C19 0.034(2) 0.072(3) 0.053(2) 0.009(2) -0.0019(18) -0.014(2)
C20 0.056(2) 0.044(2) 0.051(2) 0.0105(18) -0.0011(19) -0.0142(19)
C21 0.068(3) 0.052(3) 0.068(3) 0.013(2) -0.018(2) -0.008(2)
C22 0.080(3) 0.042(2) 0.068(3) 0.001(2) -0.005(3) -0.017(2)
C23 0.084(4) 0.051(3) 0.085(4) 0.019(2) 0.011(3) -0.023(3)
Sm1 0.03129(11) 0.03027(11) 0.02629(10) 0.00054(6) -0.00401(7) -0.00854(7)
Al1 0.0404(6) 0.0376(6) 0.0619(7) 0.0047(5) -0.0197(5) -0.0088(5)
C24 0.052(2) 0.038(2) 0.057(2) -0.0072(18) -0.016(2) 0.0003(18)
C25 0.053(2) 0.051(2) 0.041(2) 0.0050(17) -0.0189(18) -0.0178(19)
C26 0.122(5) 0.048(3) 0.117(5) 0.025(3) -0.082(4) -0.029(3)
C27 0.046(3) 0.067(3) 0.130(5) -0.006(3) 0.008(3) -0.014(2)

loop_
_atom_type_symbol
_atom_type_description
_atom_type_scat_dispersion_real
_atom_type_scat_dispersion_imag
_atom_type_scat_source
C C 0.0033 0.0016 'International Tables Vol C Tables 4.2.6.8 and 6.1.1.4'
H H 0.0000 0.0000 'International Tables Vol C Tables 4.2.6.8 and 6.1.1.4'
O O 0.0106 0.0060 'International Tables Vol C Tables 4.2.6.8 and 6.1.1.4'
Al Al 0.0645 0.0514 'International Tables Vol C Tables 4.2.6.8 and 6.1.1.4'
Sm Sm -0.1638 3.4418 'International Tables Vol C Tables 4.2.6.8 and 6.1.1.4'

loop_
_geom_angle_atom_site_label_1
_geom_angle_atom_site_label_2
_geom_angle_atom_site_label_3
_geom_angle
_geom_angle_site_symmetry_1
_geom_angle_site_symmetry_3
C1 O1 Sm1 152.1(2) . 2_665
C1 O1 Sm1 92.60(17) . .
Sm1 O1 Sm1 109.86(8) 2_665 .
C13 O2 Sm1 146.9(2) . .
O1 C1 C2 121.4(3) . .
O1 C1 C6 117.2(3) . .
C2 C1 C6 121.2(3) . .
O1 C1 Sm1 57.76(14) . .
C2 C1 Sm1 121.6(2) . .
C6 C1 Sm1 86.01(19) . .
C3 C2 C1 116.8(3) . .
C3 C2 C14 120.9(3) . .
C1 C2 C14 122.3(3) . .
C2 C3 C4 123.4(3) . .
C5 C4 C3 118.8(3) . .
C5 C4 C18 120.4(4) . .
C3 C4 C18 120.7(4) . .
C4 C5 C6 120.9(3) . .
C5 C6 C1 118.5(3) . .
C5 C6 C7 118.3(3) . .
C1 C6 C7 123.0(3) . .
C5 C6 Sm1 126.2(2) . .
C1 C6 Sm1 66.52(17) . .
C7 C6 Sm1 83.55(19) . .
C8 C7 C6 115.2(3) . .
C9 C8 C13 119.9(3) . .
C9 C8 C7 120.7(3) . .
C13 C8 C7 119.5(3) . .
C8 C9 C10 120.9(3) . .
C9 C10 C11 117.7(3) . .
C9 C10 C19 120.9(4) . .
C11 C10 C19 121.4(4) . .
C12 C11 C10 124.3(3) . .
C11 C12 C13 116.4(3) . .
C11 C12 C20 121.2(3) . .
C13 C12 C20 122.4(3) . .
O2 C13 C12 122.2(3) . .
O2 C13 C8 117.0(3) . .
C12 C13 C8 120.8(3) . .
C15 C14 C17 110.5(3) . .
C15 C14 C16 106.5(3) . .
C17 C14 C16 107.2(4) . .
C15 C14 C2 109.6(3) . .
C17 C14 C2 111.7(3) . .
C16 C14 C2 111.2(3) . .
C22 C20 C12 109.8(3) . .
C22 C20 C21 110.0(4) . .
C12 C20 C21 110.7(4) . .
C22 C20 C23 106.8(4) . .
C12 C20 C23 112.0(4) . .
C21 C20 C23 107.5(4) . .
O2 Sm1 O1 107.74(9) . 2_665
O2 Sm1 O1 117.12(9) . .
O1 Sm1 O1 70.14(8) 2_665 .
O2 Sm1 C1 101.24(9) . .
O1 Sm1 C1 98.61(8) 2_665 .
O1 Sm1 C1 29.64(8) . .
O2 Sm1 C6 73.76(9) . .
O1 Sm1 C6 106.69(8) 2_665 .
O1 Sm1 C6 50.39(8) . .
C1 Sm1 C6 27.48(9) . .
O2 Sm1 Sm1 117.79(7) . 2_665
O1 Sm1 Sm1 35.77(5) 2_665 2_665
O1 Sm1 Sm1 34.37(5) . 2_665
C1 Sm1 Sm1 63.23(6) . 2_665
C6 Sm1 Sm1 77.07(6) . 2_665
C26 Al1 C27 117.4(3) . .
C26 Al1 C25 106.1(2) . .
C27 Al1 C25 108.7(2) . .
C26 Al1 C24 108.6(2) . .
C27 Al1 C24 106.5(3) . .
C25 Al1 C24 109.31(16) . .

loop_
_geom_bond_atom_site_label_1
_geom_bond_atom_site_label_2
_geom_bond_distance
_geom_bond_site_symmetry_2
O1 C1 1.387(4) .
O1 Sm1 2.291(2) 2_665
O1 Sm1 2.372(2) .
O2 C13 1.367(4) .
O2 Sm1 2.095(2) .
C1 C2 1.418(5) .
C1 C6 1.409(5) .
C1 Sm1 2.802(3) .
C2 C3 1.388(5) .
C2 C14 1.543(5) .
C3 C4 1.385(5) .
C4 C5 1.384(5) .
C4 C18 1.527(5) .
C5 C6 1.406(5) .
C6 C7 1.529(5) .
C6 Sm1 3.047(3) .
C7 C8 1.506(5) .
C8 C9 1.389(5) .
C8 C13 1.408(5) .
C9 C10 1.389(5) .
C10 C11 1.395(6) .
C10 C19 1.508(5) .
C11 C12 1.388(5) .
C12 C13 1.411(5) .
C12 C20 1.542(5) .
C14 C15 1.528(5) .
C14 C17 1.532(6) .
C14 C16 1.540(5) .
C20 C22 1.536(7) .
C20 C21 1.525(7) .
C20 C23 1.540(6) .
Sm1 O1 2.291(2) 2_665
Sm1 Sm1 3.8172(8) 2_665
Al1 C26 1.973(5) .
Al1 C27 1.984(5) .
Al1 C25 2.060(4) .
Al1 C24 2.070(4) .

loop_
_geom_torsion_atom_site_label_1
_geom_torsion_atom_site_label_2
_geom_torsion_atom_site_label_3
_geom_torsion_atom_site_label_4
_geom_torsion
_geom_torsion_site_symmetry_1
_geom_torsion_site_symmetry_4
Sm1 O1 C1 C2 -105.8(4) 2_665 .
Sm1 O1 C1 C2 109.9(3) . .
Sm1 O1 C1 C6 78.9(5) 2_665 .
Sm1 O1 C1 C6 -65.4(3) . .
Sm1 O1 C1 Sm1 144.2(4) 2_665 .
O1 C1 C2 C3 -170.6(3) . .
C6 C1 C2 C3 4.5(5) . .
Sm1 C1 C2 C3 -101.6(3) . .
O1 C1 C2 C14 10.6(5) . .
C6 C1 C2 C14 -174.3(3) . .
Sm1 C1 C2 C14 79.6(3) . .
C1 C2 C3 C4 0.4(5) . .
C14 C2 C3 C4 179.2(3) . .
C2 C3 C4 C5 -4.5(5) . .
C2 C3 C4 C18 176.9(4) . .
C3 C4 C5 C6 3.9(5) . .
C18 C4 C5 C6 -177.5(4) . .
C4 C5 C6 C1 0.8(5) . .
C4 C5 C6 C7 -175.0(3) . .
C4 C5 C6 Sm1 81.4(4) . .
O1 C1 C6 C5 170.2(3) . .
C2 C1 C6 C5 -5.1(5) . .
Sm1 C1 C6 C5 119.8(3) . .
O1 C1 C6 C7 -14.2(4) . .
C2 C1 C6 C7 170.5(3) . .
Sm1 C1 C6 C7 -64.7(3) . .
O1 C1 C6 Sm1 50.4(2) . .
C2 C1 C6 Sm1 -124.9(3) . .
C5 C6 C7 C8 -38.9(4) . .
C1 C6 C7 C8 145.6(3) . .
Sm1 C6 C7 C8 89.1(3) . .
C6 C7 C8 C9 104.4(4) . .
C6 C7 C8 C13 -73.7(4) . .
C13 C8 C9 C10 -2.3(5) . .
C7 C8 C9 C10 179.6(3) . .
C8 C9 C10 C11 1.0(6) . .
C8 C9 C10 C19 -179.7(4) . .
C9 C10 C11 C12 0.5(6) . .
C19 C10 C11 C12 -178.8(4) . .
C10 C11 C12 C13 -0.7(6) . .
C10 C11 C12 C20 179.0(4) . .
Sm1 O2 C13 C12 -168.3(3) . .
Sm1 O2 C13 C8 13.0(6) . .
C11 C12 C13 O2 -179.4(3) . .
C20 C12 C13 O2 1.0(6) . .
C11 C12 C13 C8 -0.7(5) . .
C20 C12 C13 C8 179.7(4) . .
C9 C8 C13 O2 -179.1(3) . .
C7 C8 C13 O2 -1.0(5) . .
C9 C8 C13 C12 2.1(5) . .
C7 C8 C13 C12 -179.7(3) . .
C3 C2 C14 C15 -121.6(4) . .
C1 C2 C14 C15 57.1(4) . .
C3 C2 C14 C17 115.5(4) . .
C1 C2 C14 C17 -65.8(4) . .
C3 C2 C14 C16 -4.2(5) . .
C1 C2 C14 C16 174.5(3) . .
C11 C12 C20 C22 118.0(4) . .
C13 C12 C20 C22 -62.4(5) . .
C11 C12 C20 C21 -120.5(4) . .
C13 C12 C20 C21 59.2(5) . .
C11 C12 C20 C23 -0.5(6) . .
C13 C12 C20 C23 179.2(4) . .
C13 O2 Sm1 O1 -89.0(4) . 2_665
C13 O2 Sm1 O1 -12.7(4) . .
C13 O2 Sm1 C1 13.9(4) . .
C13 O2 Sm1 C6 13.7(4) . .
C13 O2 Sm1 Sm1 -51.6(4) . 2_665
C1 O1 Sm1 O2 62.77(19) . .
Sm1 O1 Sm1 O2 -100.30(11) 2_665 .
C1 O1 Sm1 O1 163.1(2) . 2_665
Sm1 O1 Sm1 O1 0.000(1) 2_665 2_665
Sm1 O1 Sm1 C1 -163.1(2) 2_665 .
C1 O1 Sm1 C6 29.04(17) . .
Sm1 O1 Sm1 C6 -134.04(15) 2_665 .
C1 O1 Sm1 Sm1 163.1(2) . 2_665
O1 C1 Sm1 O2 -126.21(17) . .
C2 C1 Sm1 O2 124.2(3) . .
C6 C1 Sm1 O2 -0.4(2) . .
O1 C1 Sm1 O1 -16.1(2) . 2_665
C2 C1 Sm1 O1 -125.7(3) . 2_665
C6 C1 Sm1 O1 109.78(19) . 2_665
C2 C1 Sm1 O1 -109.6(3) . .
C6 C1 Sm1 O1 125.9(3) . .
O1 C1 Sm1 C6 -125.9(3) . .
C2 C1 Sm1 C6 124.5(3) . .
O1 C1 Sm1 Sm1 -10.61(14) . 2_665
C2 C1 Sm1 Sm1 -120.2(3) . 2_665
C6 C1 Sm1 Sm1 115.3(2) . 2_665
C5 C6 Sm1 O2 70.5(3) . .
C1 C6 Sm1 O2 179.6(2) . .
C7 C6 Sm1 O2 -50.08(18) . .
C5 C6 Sm1 O1 174.6(3) . 2_665
C1 C6 Sm1 O1 -76.2(2) . 2_665
C7 C6 Sm1 O1 54.04(19) . 2_665
C5 C6 Sm1 O1 -140.5(3) . .
C1 C6 Sm1 O1 -31.34(17) . .
C7 C6 Sm1 O1 98.9(2) . .
C5 C6 Sm1 C1 -109.1(4) . .
C7 C6 Sm1 C1 130.3(3) . .
C5 C6 Sm1 Sm1 -165.1(3) . 2_665
C1 C6 Sm1 Sm1 -55.95(18) . 2_665
C7 C6 Sm1 Sm1 74.33(17) . 2_665
